data_2014292
loop_
_publ_author_name
'Peresypkina, Eugenia V.'
'Virovets, Alexander V.'
'Akhmerkina, Jeanne V.'
'Serezhkina, Larisa B.'

_publ_section_title
;
 {[Ba~2~(C~2~O~4~)(H~2~O)~6~](NCS)~2~}~<i>n~</i>: a layered mixed-anion
 barium oxalate
;
_journal_issue 7
_journal_name_full 'Acta Crystallographica Section C'
_journal_page_first m355
_journal_page_last m356
_journal_paper_doi 10.1107/S0108270104010339
_journal_volume 60
_journal_year 2004
_chemical_formula_iupac '[Ba2 (C2 O4) (H2 O)6] (N C S)2'
_chemical_formula_moiety 'C2 H12 Ba2 O10 2+ , 2N C S -'
_chemical_formula_structural '[Ba2 (C2 O4) (H2 O)6] (N C S)2'
_chemical_formula_sum 'C4 H12 Ba2 N2 O10 S2'
_chemical_formula_weight 586.96
_chemical_name_systematic
;
hexa-\m~2~-aqua-\m~6~oxalato-dibarium(II) diisothiocyanate diisothiocyanate
;
_space_group_IT_number 2
_symmetry_cell_setting triclinic
_symmetry_space_group_name_Hall '-P 1'
_symmetry_space_group_name_H-M 'P -1'
_atom_sites_solution_hydrogens geom
_atom_sites_solution_primary direct
_atom_sites_solution_secondary difmap
_audit_creation_method SHELXL97
_cell_angle_alpha 85.517(8)
_cell_angle_beta 71.498(9)
_cell_angle_gamma 67.037(8)
_cell_formula_units_Z 1
_cell_length_a 6.8990(9)
_cell_length_b 6.9441(6)
_cell_length_c 9.6383(10)
_cell_measurement_reflns_used 24
_cell_measurement_temperature 293(2)
_cell_measurement_theta_max 15
_cell_measurement_theta_min 9
_cell_volume 402.63(8)
_computing_cell_refinement 'CAD-4 Software'
_computing_data_collection 'CAD-4 Software (Enraf-Nonius, 1988)'
_computing_data_reduction 'CAD-4 Software'
_computing_molecular_graphics 'TOPOS4.0 (Blatov et al., 2000)'
_computing_publication_material 'local programs'
_computing_structure_refinement 'SHELXL97 (Sheldrick, 1997)'
_computing_structure_solution 'SHELXS97 (Sheldrick, 1997)'
_diffrn_ambient_temperature 293(2)
_diffrn_measured_fraction_theta_full 1.000
_diffrn_measured_fraction_theta_max 1.000
_diffrn_measurement_device_type 'Enraf-Nonius CAD-4'
_diffrn_measurement_method \w/2\q
_diffrn_radiation_monochromator graphite
_diffrn_radiation_source 'fine-focus sealed tube'
_diffrn_radiation_type MoK\a
_diffrn_radiation_wavelength 0.71073
_diffrn_reflns_av_R_equivalents 0.0245
_diffrn_reflns_av_sigmaI/netI 0.0237
_diffrn_reflns_limit_h_max 8
_diffrn_reflns_limit_h_min -7
_diffrn_reflns_limit_k_max 8
_diffrn_reflns_limit_k_min -8
_diffrn_reflns_limit_l_max 11
_diffrn_reflns_limit_l_min 0
_diffrn_reflns_number 1539
_diffrn_reflns_theta_full 25.00
_diffrn_reflns_theta_max 24.97
_diffrn_reflns_theta_min 2.23
_diffrn_standards_decay_% 0
_diffrn_standards_interval_time 60
_diffrn_standards_number 3
_exptl_absorpt_coefficient_mu 5.161
_exptl_absorpt_correction_T_max 0.81921
_exptl_absorpt_correction_T_min 0.42769
_exptl_absorpt_correction_type integration
_exptl_absorpt_process_details '(SHELX76; Sheldrick, 1986)'
_exptl_crystal_colour colourless
_exptl_crystal_density_diffrn 2.421
_exptl_crystal_density_meas ?
_exptl_crystal_density_method 'not measured'
_exptl_crystal_description plate
_exptl_crystal_F_000 274
_exptl_crystal_size_max 0.11
_exptl_crystal_size_mid 0.11
_exptl_crystal_size_min 0.055
_refine_diff_density_max 1.698
_refine_diff_density_min -1.813
_refine_ls_extinction_method none
_refine_ls_goodness_of_fit_ref 1.188
_refine_ls_hydrogen_treatment refxyz
_refine_ls_matrix_type full
_refine_ls_number_parameters 109
_refine_ls_number_reflns 1411
_refine_ls_number_restraints 9
_refine_ls_restrained_S_all 1.184
_refine_ls_R_factor_all 0.0461
_refine_ls_R_factor_gt 0.0396
_refine_ls_shift/su_max 0.000
_refine_ls_shift/su_mean 0.000
_refine_ls_structure_factor_coef Fsqd
_refine_ls_weighting_details 'calc w = 1/[\s^2^(Fo^2^)+(0.0979P)^2^+5.3664P] where P=(Fo^2^+2Fc^2^)/3'
_refine_ls_weighting_scheme calc
_refine_ls_wR_factor_gt 0.1253
_refine_ls_wR_factor_ref 0.1568
_reflns_number_gt 1291
_reflns_number_total 1411
_reflns_threshold_expression I>2\s(I)
_cod_data_source_file tr1090.cif
_cod_data_source_block I
_cod_depositor_comments
;
The following automatic conversions were performed:

'_exptl_crystal_density_meas' value 'not measured' was changed to '?'
- the value is perceived as not measured.

Automatic conversion script
Id: cif_fix_values 3008 2015-01-20 13:52:24Z robertas 
;
_cod_original_sg_symbol_H-M P-1
_cod_database_code 2014292
_cod_database_fobs_code 2014292

loop_
_symmetry_equiv_pos_as_xyz
'x, y, z'
'-x, -y, -z'

loop_
_atom_site_label
_atom_site_fract_x
_atom_site_fract_y
_atom_site_fract_z
_atom_site_U_iso_or_equiv
_atom_site_adp_type
_atom_site_calc_flag
_atom_site_refinement_flags
_atom_site_occupancy
_atom_site_disorder_assembly
_atom_site_disorder_group
_atom_site_type_symbol
Ba1 0.19564(9) 0.69341(8) 0.49723(7) 0.0203(3) Uani d . 1 . . Ba
C1 0.3930(18) 0.1007(19) 0.5118(12) 0.025(2) Uani d . 1 . . C
O1 0.4107(13) 0.2747(12) 0.5167(9) 0.0264(17) Uani d . 1 . . O
O2 0.2211(12) 0.0772(12) 0.5164(9) 0.0271(17) Uani d . 1 . . O
O3 0.3841(16) 0.5406(16) 0.7351(10) 0.037(2) Uani d D 1 . . O
H31 0.38(3) 0.640(15) 0.776(14) 0.050 Uiso d D 1 . . H
H32 0.38(3) 0.445(16) 0.789(12) 0.050 Uiso d D 1 . . H
O4 0.1388(18) 0.9715(17) 0.2599(10) 0.044(2) Uani d D 1 . . O
H41 0.06(2) 0.97(3) 0.213(13) 0.050 Uiso d D 1 . . H
H42 0.23(2) 1.02(3) 0.211(13) 0.050 Uiso d D 1 . . H
O5 0.1047(14) 0.4702(13) 0.3054(10) 0.0303(18) Uani d D 1 . . O
H51 0.218(16) 0.364(15) 0.282(13) 0.050 Uiso d D 1 . . H
H52 0.07(2) 0.52(2) 0.232(9) 0.050 Uiso d D 1 . . H
N1 0.478(2) -0.1252(18) 0.8393(14) 0.043(3) Uani d . 1 . . N
C2 0.327(2) 0.0227(18) 0.8799(14) 0.029(3) Uani d . 1 . . C
S1 0.1100(6) 0.2401(6) 0.9390(4) 0.0444(9) Uani d . 1 . . S

loop_
_atom_site_aniso_label
_atom_site_aniso_U_11
_atom_site_aniso_U_22
_atom_site_aniso_U_33
_atom_site_aniso_U_12
_atom_site_aniso_U_13
_atom_site_aniso_U_23
Ba1 0.0137(4) 0.0126(4) 0.0361(5) -0.0059(3) -0.0086(3) 0.0003(3)
C1 0.018(5) 0.032(6) 0.028(6) -0.019(5) 0.003(4) -0.009(5)
O1 0.028(4) 0.025(4) 0.036(4) -0.017(3) -0.014(4) 0.005(3)
O2 0.014(4) 0.023(4) 0.049(5) -0.011(3) -0.011(3) -0.002(4)
O3 0.042(5) 0.037(5) 0.037(5) -0.022(4) -0.007(4) -0.002(4)
O4 0.048(6) 0.055(6) 0.037(5) -0.035(5) -0.009(4) 0.011(5)
O5 0.024(4) 0.022(4) 0.041(5) -0.003(3) -0.009(4) -0.007(4)
N1 0.034(6) 0.027(6) 0.062(8) -0.001(5) -0.016(6) -0.010(5)
C2 0.026(6) 0.019(6) 0.039(6) -0.005(5) -0.008(5) -0.004(5)
S1 0.0407(19) 0.0367(19) 0.0363(18) 0.0005(15) -0.0062(15) 0.0012(14)

loop_
_atom_type_symbol
_atom_type_description
_atom_type_scat_dispersion_real
_atom_type_scat_dispersion_imag
_atom_type_scat_source
C C 0.0033 0.0016 'International Tables Vol C Tables 4.2.6.8 and 6.1.1.4'
H H 0.0000 0.0000 'International Tables Vol C Tables 4.2.6.8 and 6.1.1.4'
N N 0.0061 0.0033 'International Tables Vol C Tables 4.2.6.8 and 6.1.1.4'
O O 0.0106 0.0060 'International Tables Vol C Tables 4.2.6.8 and 6.1.1.4'
S S 0.1246 0.1234 'International Tables Vol C Tables 4.2.6.8 and 6.1.1.4'
Ba Ba -0.3244 2.2819 'International Tables Vol C Tables 4.2.6.8 and 6.1.1.4'

loop_
_geom_angle_atom_site_label_1
_geom_angle_atom_site_label_2
_geom_angle_atom_site_label_3
_geom_angle_site_symmetry_1
_geom_angle_site_symmetry_3
_geom_angle
_geom_angle_publ_flag
O1 Ba1 O2 . 2_566 131.4(2) no
O1 Ba1 O2 . 1_565 143.1(2) no
O2 Ba1 O2 2_566 1_565 85.0(2) no
O1 Ba1 O1 . 2_666 85.9(2) no
O2 Ba1 O1 2_566 2_666 142.6(2) no
O2 Ba1 O1 1_565 2_666 58.4(2) no
O1 Ba1 O5 . . 71.0(2) no
O2 Ba1 O5 2_566 . 71.9(2) no
O2 Ba1 O5 1_565 . 138.3(3) no
O1 Ba1 O5 2_666 . 129.9(2) no
O1 Ba1 O5 . 2_566 70.5(2) no
O2 Ba1 O5 2_566 2_566 71.5(2) no
O2 Ba1 O5 1_565 2_566 128.4(2) no
O1 Ba1 O5 2_666 2_566 136.4(2) no
O5 Ba1 O5 . 2_566 77.0(3) no
O1 Ba1 O4 . . 135.3(3) no
O2 Ba1 O4 2_566 . 60.5(3) no
O2 Ba1 O4 1_565 . 61.8(3) no
O1 Ba1 O4 2_666 . 92.4(3) no
O5 Ba1 O4 . . 76.5(3) no
O5 Ba1 O4 2_566 . 130.2(3) no
O1 Ba1 O3 . . 60.0(3) no
O2 Ba1 O3 2_566 . 134.5(3) no
O2 Ba1 O3 1_565 . 91.6(3) no
O1 Ba1 O3 2_666 . 60.8(2) no
O5 Ba1 O3 . . 129.3(3) no
O5 Ba1 O3 2_566 . 75.6(3) no
O4 Ba1 O3 . . 150.4(3) no
O1 Ba1 O3 . 2_666 60.5(3) no
O2 Ba1 O3 2_566 2_666 131.2(3) no
O2 Ba1 O3 1_565 2_666 102.5(2) no
O1 Ba1 O3 2_666 2_666 58.8(2) no
O5 Ba1 O3 . 2_666 71.2(2) no
O5 Ba1 O3 2_566 2_666 127.8(2) no
O4 Ba1 O3 . 2_666 80.6(3) no
O3 Ba1 O3 . 2_666 93.9(2) no
O1 Ba1 O4 . 2_576 129.4(3) no
O2 Ba1 O4 2_566 2_576 59.8(3) no
O2 Ba1 O4 1_565 2_576 58.0(2) no
O1 Ba1 O4 2_666 2_576 101.3(3) no
O5 Ba1 O4 . 2_576 127.9(3) no
O5 Ba1 O4 2_566 2_576 70.5(2) no
O4 Ba1 O4 . 2_576 94.7(3) no
O3 Ba1 O4 . 2_576 80.1(3) no
O3 Ba1 O4 2_666 2_576 159.0(3) no
O1 Ba1 Ba1 . 2_666 43.42(16) ?
O2 Ba1 Ba1 2_566 2_666 174.36(16) ?
O2 Ba1 Ba1 1_565 2_666 100.41(16) ?
O1 Ba1 Ba1 2_666 2_666 42.49(16) ?
O5 Ba1 Ba1 . 2_666 102.81(17) ?
O5 Ba1 Ba1 2_566 2_666 105.83(17) ?
O4 Ba1 Ba1 . 2_666 120.7(2) ?
O3 Ba1 Ba1 . 2_666 47.51(19) ?
O3 Ba1 Ba1 2_666 2_666 46.35(19) ?
O4 Ba1 Ba1 2_576 2_666 124.4(2) ?
O1 Ba1 Ba1 . 2_576 172.56(17) ?
O2 Ba1 Ba1 2_566 2_576 42.82(16) ?
O2 Ba1 Ba1 1_565 2_576 42.20(16) ?
O1 Ba1 Ba1 2_666 2_576 100.27(17) ?
O5 Ba1 Ba1 . 2_576 107.42(17) ?
O5 Ba1 Ba1 2_566 2_576 102.07(16) ?
O4 Ba1 Ba1 . 2_576 49.2(2) ?
O3 Ba1 Ba1 . 2_576 119.48(19) ?
O3 Ba1 Ba1 2_666 2_576 126.29(19) ?
O4 Ba1 Ba1 2_576 2_576 45.52(18) ?
Ba1 Ba1 Ba1 2_666 2_576 142.59(3) ?
O1 Ba1 Ba1 . 2_566 65.08(16) ?
O2 Ba1 Ba1 2_566 2_566 66.32(16) ?
O2 Ba1 Ba1 1_565 2_566 150.80(16) ?
O1 Ba1 Ba1 2_666 2_566 150.74(17) ?
O5 Ba1 Ba1 . 2_566 38.54(18) ?
O5 Ba1 Ba1 2_566 2_566 38.42(17) ?
O4 Ba1 Ba1 . 2_566 105.3(2) ?
O3 Ba1 Ba1 . 2_566 104.22(18) ?
O3 Ba1 Ba1 2_666 2_566 100.74(18) ?
O4 Ba1 Ba1 2_576 2_566 100.27(18) ?
Ba1 Ba1 Ba1 2_666 2_566 108.41(2) ?
Ba1 Ba1 Ba1 2_576 2_566 108.95(2) ?
O2 C1 O1 . . 125.6(11) no
O2 C1 C1 . 2_656 116.9(12) no
O1 C1 C1 . 2_656 117.4(11) no
C1 O1 Ba1 . . 142.2(7) no
C1 O1 Ba1 . 2_666 122.9(7) no
Ba1 O1 Ba1 . 2_666 94.1(2) no
C1 O2 Ba1 . 2_566 140.0(8) no
C1 O2 Ba1 . 1_545 124.3(7) no
Ba1 O2 Ba1 2_566 1_545 95.0(2) no
Ba1 O3 Ba1 . 2_666 86.1(2) no
Ba1 O3 H31 . . 109(10) ?
Ba1 O3 H31 2_666 . 116(10) ?
Ba1 O3 H32 . . 131(10) ?
Ba1 O3 H32 2_666 . 99(10) ?
H31 O3 H32 . . 113(13) ?
Ba1 O4 Ba1 . 2_576 85.3(3) no
Ba1 O4 H41 . . 120(10) ?
Ba1 O4 H41 2_576 . 101(10) ?
Ba1 O4 H42 . . 123(10) ?
Ba1 O4 H42 2_576 . 108(10) ?
H41 O4 H42 . . 110(15) ?
Ba1 O5 Ba1 . 2_566 103.0(3) no
Ba1 O5 H51 . . 102(10) ?
Ba1 O5 H51 2_566 . 100(10) ?
Ba1 O5 H52 . . 122(10) ?
Ba1 O5 H52 2_566 . 116(10) ?
H51 O5 H52 . . 110(12) ?
N1 C2 S1 . . 179.2(13) no

loop_
_geom_bond_atom_site_label_1
_geom_bond_atom_site_label_2
_geom_bond_site_symmetry_2
_geom_bond_distance
_geom_bond_publ_flag
Ba1 O1 . 2.723(8) yes
Ba1 O1 2_666 2.771(8) yes
Ba1 O2 2_566 2.730(8) yes
Ba1 O2 1_565 2.762(8) yes
Ba1 O3 . 2.916(10) yes
Ba1 O3 2_666 2.972(10) yes
Ba1 O4 . 2.899(10) yes
Ba1 O4 2_576 3.074(11) yes
Ba1 O5 . 2.856(8) yes
Ba1 O5 2_566 2.864(9) yes
Ba1 Ba1 2_666 4.0215(12) ?
Ba1 Ba1 2_576 4.0491(12) ?
Ba1 Ba1 2_566 4.4777(11) ?
C1 C1 2_656 1.55(2) yes
C1 O1 . 1.266(14) yes
C1 O2 . 1.246(13) yes
N1 C2 . 1.122(17) yes
C2 S1 . 1.637(12) yes
O1 Ba1 2_666 2.771(8) ?
O2 Ba1 2_566 2.730(8) ?
O2 Ba1 1_545 2.762(8) ?
O3 Ba1 2_666 2.972(10) ?
O3 H31 . 0.81(16) ?
O3 H32 . 0.81(11) ?
O4 Ba1 2_576 3.074(11) ?
O4 H41 . 0.81(15) ?
O4 H42 . 0.83(17) ?
O5 Ba1 2_566 2.864(9) ?
O5 H51 . 0.82(11) ?
O5 H52 . 0.83(10) ?
